data_7248556
loop_
_publ_author_name
'Yeo, Chien Ing'
'Kwong, Huey Chong'
'Tan, Sang Loon'
'Tiekink, Edward R. T.'

_publ_section_title
;
 Variable non-covalent interactions in the crystals of a series of
 4-Y-benzyl pyrrolidine-1-carbodithioates: Y = Cl, Br, I, Me and NO2
;
_journal_issue 20
_journal_name_full CrystEngComm
_journal_page_first 2711
_journal_page_last 2722
_journal_paper_doi 10.1039/D4CE00158C
_journal_volume 26
_journal_year 2024
_chemical_formula_moiety 'C12 H14 Cl N S2'
_chemical_formula_sum 'C12 H14 Cl N S2'
_chemical_formula_weight 271.81
_space_group_crystal_system monoclinic
_space_group_IT_number 14
_space_group_name_Hall '-P 2ybc'
_space_group_name_H-M_alt 'P 1 21/c 1'
_atom_sites_solution_hydrogens geom
_atom_sites_solution_primary direct
_atom_sites_solution_secondary difmap
_audit_creation_method SHELXL-2018/3
_audit_update_record
;
2024-04-08 deposited with the CCDC.	2024-04-29 downloaded from the CCDC.
;
_cell_angle_alpha 90
_cell_angle_beta 116.952(2)
_cell_angle_gamma 90
_cell_formula_units_Z 4
_cell_length_a 15.1840(2)
_cell_length_b 6.11460(10)
_cell_length_c 15.3680(3)
_cell_measurement_reflns_used 10642
_cell_measurement_temperature 100(2)
_cell_measurement_theta_max 76.2760
_cell_measurement_theta_min 3.2290
_cell_volume 1271.86(4)
_computing_cell_refinement
;
CrysAlisPro 1.171.39.31a (Rigaku Oxford Diffraction, 2017)
;
_computing_data_collection
;
CrysAlisPro 1.171.39.31a (Rigaku Oxford Diffraction, 2017)
;
_computing_data_reduction
;
CrysAlisPro 1.171.39.31a (Rigaku Oxford Diffraction, 2017)
;
_computing_molecular_graphics 'ORTEP-3 for Windows (Farrugia, 2012), DIAMOND (Brandenburg, 2006)'
_computing_publication_material 'publCIF (Westrip, 2010)'
_computing_structure_refinement 'SHELXL-2018/3 (Sheldrick, 2014)'
_computing_structure_solution 'SHELXS97 (Sheldrick, 2008)'
_diffrn_ambient_temperature 100(2)
_diffrn_measured_fraction_theta_full 1.000
_diffrn_measured_fraction_theta_max 1.000
_diffrn_measurement_device_type 'XtaLAB Synergy, Dualflex, AtlasS2'
_diffrn_measurement_method '\w scans'
_diffrn_radiation_type CuK\a
_diffrn_radiation_wavelength 1.54178
_diffrn_reflns_av_R_equivalents 0.0319
_diffrn_reflns_av_unetI/netI 0.0164
_diffrn_reflns_Laue_measured_fraction_full 1.000
_diffrn_reflns_Laue_measured_fraction_max 1.000
_diffrn_reflns_limit_h_max 18
_diffrn_reflns_limit_h_min -18
_diffrn_reflns_limit_k_max 7
_diffrn_reflns_limit_k_min -7
_diffrn_reflns_limit_l_max 18
_diffrn_reflns_limit_l_min -18
_diffrn_reflns_number 16087
_diffrn_reflns_point_group_measured_fraction_full 1.000
_diffrn_reflns_point_group_measured_fraction_max 1.000
_diffrn_reflns_theta_full 66.957
_diffrn_reflns_theta_max 66.957
_diffrn_reflns_theta_min 3.265
_diffrn_source 'micro-focus sealed X-ray tube'
_exptl_absorpt_coefficient_mu 5.485
_exptl_absorpt_correction_T_max 1.000
_exptl_absorpt_correction_T_min 0.873
_exptl_absorpt_correction_type gaussian
_exptl_absorpt_process_details
;
CrysAlisPro 1.171.39.31a (Rigaku Oxford Diffraction, 2017)
;
_exptl_crystal_colour colourless
_exptl_crystal_density_diffrn 1.420
_exptl_crystal_description prism
_exptl_crystal_F_000 568
_exptl_crystal_size_max 0.124
_exptl_crystal_size_mid 0.092
_exptl_crystal_size_min 0.018
_refine_diff_density_max 0.311
_refine_diff_density_min -0.222
_refine_diff_density_rms 0.042
_refine_ls_extinction_method none
_refine_ls_goodness_of_fit_ref 1.031
_refine_ls_hydrogen_treatment constr
_refine_ls_matrix_type full
_refine_ls_number_parameters 154
_refine_ls_number_reflns 2276
_refine_ls_number_restraints 3
_refine_ls_restrained_S_all 1.035
_refine_ls_R_factor_all 0.0234
_refine_ls_R_factor_gt 0.0221
_refine_ls_shift/su_max 0.002
_refine_ls_shift/su_mean 0.000
_refine_ls_structure_factor_coef Fsqd
_refine_ls_weighting_details 'w=1/[\s^2^(Fo^2^)+(0.0294P)^2^+0.5791P] where P=(Fo^2^+2Fc^2^)/3'
_refine_ls_weighting_scheme calc
_refine_ls_wR_factor_gt 0.0565
_refine_ls_wR_factor_ref 0.0575
_reflns_Friedel_coverage 0.000
_reflns_number_gt 2164
_reflns_number_total 2276
_reflns_threshold_expression 'I > 2\s(I)'
_cod_data_source_file d4ce00158c2.cif
_cod_data_source_block shelx
_cod_depositor_comments 'Adding full bibliography for 7248556--7248560.cif.'
_cod_original_cell_volume 1271.85(4)
_cod_original_sg_symbol_H-M 'P 21/c'
_cod_database_code 7248556
_shelx_shelxl_version_number 2018/3
_shelx_space_group_comment
;
The symmetry employed for this shelxl refinement is uniquely defined
by the following loop, which should always be used as a source of
symmetry information in preference to the above space-group names.
They are only intended as comments.
;
_shelx_estimated_absorpt_t_min 0.550
_shelx_estimated_absorpt_t_max 0.908

loop_
_space_group_symop_operation_xyz
'x, y, z'
'-x, y+1/2, -z+1/2'
'-x, -y, -z'
'x, -y-1/2, z-1/2'

loop_
_atom_site_label
_atom_site_type_symbol
_atom_site_fract_x
_atom_site_fract_y
_atom_site_fract_z
_atom_site_U_iso_or_equiv
_atom_site_adp_type
_atom_site_occupancy
_atom_site_site_symmetry_order
_atom_site_calc_flag
_atom_site_refinement_flags_posn
_atom_site_refinement_flags_adp
_atom_site_refinement_flags_occupancy
_atom_site_disorder_assembly
_atom_site_disorder_group
Cl1 Cl 0.03704(3) 0.78163(7) 0.07273(2) 0.03220(11) Uani 1 1 d . . . . .
S1 S 0.30363(2) -0.00903(5) 0.60442(2) 0.02079(10) Uani 1 1 d . . . . .
S2 S 0.34950(2) 0.40818(5) 0.52454(2) 0.01962(10) Uani 1 1 d . . . . .
N1 N 0.47825(8) 0.11240(17) 0.62152(7) 0.0147(2) Uani 1 1 d . . . . .
C1 C 0.38237(9) 0.1553(2) 0.58766(8) 0.0143(2) Uani 1 1 d . . . . .
C2 C 0.52648(10) -0.0787(2) 0.68325(10) 0.0201(3) Uani 1 1 d D . . . .
H2A H 0.510433 -0.214764 0.644125 0.024 Uiso 1 1 calc R U . A 1
H2B H 0.506548 -0.095453 0.735948 0.024 Uiso 1 1 calc R U . A 1
C3 C 0.63677(11) -0.0229(3) 0.72493(13) 0.0216(5) Uani 0.878(6) 1 d . . P B 1
H3A H 0.659525 0.061925 0.786196 0.026 Uiso 0.878(6) 1 calc R U P B 1
H3B H 0.677118 -0.157364 0.738003 0.026 Uiso 0.878(6) 1 calc R U P B 1
C4 C 0.64332(13) 0.1137(3) 0.6449(2) 0.0211(5) Uani 0.878(6) 1 d . . P B 1
H4A H 0.703155 0.206826 0.671743 0.025 Uiso 0.878(6) 1 calc R U P B 1
H4B H 0.644033 0.019480 0.592821 0.025 Uiso 0.878(6) 1 calc R U P B 1
C3' C 0.6228(7) -0.1114(18) 0.6823(10) 0.017(3) Uiso 0.122(6) 1 d D . P B 2
H3C H 0.616348 -0.197216 0.625036 0.020 Uiso 0.122(6) 1 calc R U P B 2
H3D H 0.672416 -0.180224 0.743078 0.020 Uiso 0.122(6) 1 calc R U P B 2
C4' C 0.6453(8) 0.1264(17) 0.6749(10) 0.013(4) Uiso 0.122(6) 1 d D . P B 2
H4C H 0.694190 0.137822 0.649066 0.016 Uiso 0.122(6) 1 calc R U P B 2
H4D H 0.674509 0.193436 0.740687 0.016 Uiso 0.122(6) 1 calc R U P B 2
C5 C 0.55027(9) 0.2509(2) 0.60698(10) 0.0186(3) Uani 1 1 d D . . . .
H5A H 0.562205 0.389140 0.644184 0.022 Uiso 1 1 calc R U . B 1
H5B H 0.526387 0.285901 0.537003 0.022 Uiso 1 1 calc R U . B 1
C6 C 0.21700(9) 0.4281(2) 0.48257(10) 0.0216(3) Uani 1 1 d . . . . .
H6A H 0.189718 0.282093 0.484437 0.026 Uiso 1 1 calc R U . . .
H6B H 0.203218 0.527189 0.525875 0.026 Uiso 1 1 calc R U . . .
C7 C 0.16904(9) 0.5152(2) 0.37974(9) 0.0163(3) Uani 1 1 d . . . . .
C8 C 0.17013(9) 0.3915(2) 0.30396(10) 0.0190(3) Uani 1 1 d . . . . .
H8 H 0.199568 0.250443 0.317581 0.023 Uiso 1 1 calc R U . . .
C9 C 0.12910(9) 0.4704(2) 0.20930(10) 0.0207(3) Uani 1 1 d . . . . .
H9 H 0.130077 0.385248 0.158044 0.025 Uiso 1 1 calc R U . . .
C10 C 0.08651(9) 0.6768(2) 0.19097(9) 0.0194(3) Uani 1 1 d . . . . .
C11 C 0.08249(9) 0.8019(2) 0.26405(10) 0.0181(3) Uani 1 1 d . . . . .
H11 H 0.051541 0.941342 0.249782 0.022 Uiso 1 1 calc R U . . .
C12 C 0.12442(9) 0.7203(2) 0.35866(9) 0.0171(3) Uani 1 1 d . . . . .
H12 H 0.122636 0.805414 0.409549 0.021 Uiso 1 1 calc R U . . .

loop_
_atom_site_aniso_label
_atom_site_aniso_U_11
_atom_site_aniso_U_22
_atom_site_aniso_U_33
_atom_site_aniso_U_23
_atom_site_aniso_U_13
_atom_site_aniso_U_12
Cl1 0.02598(18) 0.0507(2) 0.01978(18) 0.01367(15) 0.01020(14) 0.00901(15)
S1 0.01789(17) 0.01769(17) 0.02783(19) 0.00381(12) 0.01126(14) -0.00254(12)
S2 0.01234(16) 0.02098(18) 0.02323(18) 0.01007(13) 0.00603(13) 0.00217(12)
N1 0.0151(5) 0.0141(5) 0.0148(5) 0.0026(4) 0.0068(4) 0.0009(4)
C1 0.0164(6) 0.0152(6) 0.0107(5) -0.0014(5) 0.0057(5) -0.0008(5)
C2 0.0217(7) 0.0169(6) 0.0221(6) 0.0068(5) 0.0103(5) 0.0058(5)
C3 0.0183(8) 0.0246(10) 0.0208(9) 0.0054(8) 0.0079(6) 0.0063(6)
C4 0.0174(9) 0.0260(10) 0.0219(11) 0.0035(8) 0.0106(7) 0.0034(6)
C5 0.0148(6) 0.0218(7) 0.0199(6) 0.0035(5) 0.0085(5) -0.0008(5)
C6 0.0128(6) 0.0296(7) 0.0224(7) 0.0083(6) 0.0081(5) 0.0043(5)
C7 0.0094(5) 0.0198(6) 0.0190(6) 0.0035(5) 0.0057(5) -0.0001(5)
C8 0.0136(6) 0.0170(6) 0.0260(7) 0.0015(5) 0.0086(5) 0.0021(5)
C9 0.0152(6) 0.0269(7) 0.0209(7) -0.0034(5) 0.0091(5) 0.0000(5)
C10 0.0122(6) 0.0283(7) 0.0173(6) 0.0060(5) 0.0062(5) 0.0006(5)
C11 0.0117(6) 0.0173(6) 0.0237(7) 0.0041(5) 0.0066(5) 0.0016(5)
C12 0.0117(6) 0.0203(6) 0.0191(6) -0.0019(5) 0.0068(5) -0.0008(5)

loop_
_atom_type_symbol
_atom_type_description
_atom_type_scat_dispersion_real
_atom_type_scat_dispersion_imag
_atom_type_scat_source
C C 0.0181 0.0091 'International Tables Vol C Tables 4.2.6.8 and 6.1.1.4'
H H 0.0000 0.0000 'International Tables Vol C Tables 4.2.6.8 and 6.1.1.4'
Cl Cl 0.3639 0.7018 'International Tables Vol C Tables 4.2.6.8 and 6.1.1.4'
N N 0.0311 0.0180 'International Tables Vol C Tables 4.2.6.8 and 6.1.1.4'
S S 0.3331 0.5567 'International Tables Vol C Tables 4.2.6.8 and 6.1.1.4'

loop_
_geom_angle_atom_site_label_1
_geom_angle_atom_site_label_2
_geom_angle_atom_site_label_3
_geom_angle
_geom_angle_site_symmetry_1
_geom_angle_site_symmetry_3
_geom_angle_publ_flag
C1 S2 C6 104.15(6) . . ?
C1 N1 C2 122.96(10) . . ?
C1 N1 C5 125.52(10) . . ?
C2 N1 C5 111.46(10) . . ?
N1 C1 S1 123.66(10) . . ?
N1 C1 S2 111.86(9) . . ?
S1 C1 S2 124.47(7) . . ?
N1 C2 C3' 107.7(4) . . ?
N1 C2 C3 102.82(11) . . ?
N1 C2 H2A 111.2 . . ?
C3 C2 H2A 111.2 . . ?
N1 C2 H2B 111.2 . . ?
C3 C2 H2B 111.2 . . ?
H2A C2 H2B 109.1 . . ?
C4 C3 C2 104.03(13) . . ?
C4 C3 H3A 110.9 . . ?
C2 C3 H3A 110.9 . . ?
C4 C3 H3B 110.9 . . ?
C2 C3 H3B 110.9 . . ?
H3A C3 H3B 109.0 . . ?
C5 C4 C3 102.88(15) . . ?
C5 C4 H4A 111.2 . . ?
C3 C4 H4A 111.2 . . ?
C5 C4 H4B 111.2 . . ?
C3 C4 H4B 111.2 . . ?
H4A C4 H4B 109.1 . . ?
C2 C3' C4' 97.4(8) . . ?
C2 C3' H3C 112.3 . . ?
C4' C3' H3C 112.3 . . ?
C2 C3' H3D 112.3 . . ?
C4' C3' H3D 112.3 . . ?
H3C C3' H3D 109.9 . . ?
C3' C4' C5 110.6(8) . . ?
C3' C4' H4C 109.5 . . ?
C5 C4' H4C 109.5 . . ?
C3' C4' H4D 109.5 . . ?
C5 C4' H4D 109.5 . . ?
H4C C4' H4D 108.1 . . ?
N1 C5 C4 104.44(11) . . ?
N1 C5 C4' 98.3(5) . . ?
N1 C5 H5A 110.9 . . ?
C4 C5 H5A 110.9 . . ?
N1 C5 H5B 110.9 . . ?
C4 C5 H5B 110.9 . . ?
H5A C5 H5B 108.9 . . ?
C7 C6 S2 109.09(9) . . ?
C7 C6 H6A 109.9 . . ?
S2 C6 H6A 109.9 . . ?
C7 C6 H6B 109.9 . . ?
S2 C6 H6B 109.9 . . ?
H6A C6 H6B 108.3 . . ?
C12 C7 C8 118.89(12) . . ?
C12 C7 C6 121.05(12) . . ?
C8 C7 C6 120.06(12) . . ?
C9 C8 C7 121.21(12) . . ?
C9 C8 H8 119.4 . . ?
C7 C8 H8 119.4 . . ?
C8 C9 C10 118.48(12) . . ?
C8 C9 H9 120.8 . . ?
C10 C9 H9 120.8 . . ?
C11 C10 C9 121.75(12) . . ?
C11 C10 Cl1 119.11(11) . . ?
C9 C10 Cl1 119.14(11) . . ?
C10 C11 C12 118.91(12) . . ?
C10 C11 H11 120.5 . . ?
C12 C11 H11 120.5 . . ?
C11 C12 C7 120.74(12) . . ?
C11 C12 H12 119.6 . . ?
C7 C12 H12 119.6 . . ?

loop_
_geom_bond_atom_site_label_1
_geom_bond_atom_site_label_2
_geom_bond_distance
_geom_bond_site_symmetry_2
_geom_bond_publ_flag
Cl1 C10 1.7434(13) . ?
S1 C1 1.6685(12) . ?
S2 C1 1.7728(13) . ?
S2 C6 1.8172(13) . ?
N1 C1 1.3313(17) . ?
N1 C2 1.4738(16) . ?
N1 C5 1.4781(16) . ?
C2 C3' 1.483(8) . ?
C2 C3 1.536(2) . ?
C2 H2A 0.9900 . ?
C2 H2B 0.9900 . ?
C3 C4 1.527(3) . ?
C3 H3A 0.9900 . ?
C3 H3B 0.9900 . ?
C4 C5 1.515(2) . ?
C4 H4A 0.9900 . ?
C4 H4B 0.9900 . ?
C3' C4' 1.509(9) . ?
C3' H3C 0.9900 . ?
C3' H3D 0.9900 . ?
C4' C5 1.545(9) . ?
C4' H4C 0.9900 . ?
C4' H4D 0.9900 . ?
C5 H5A 0.9900 . ?
C5 H5B 0.9900 . ?
C6 C7 1.5062(18) . ?
C6 H6A 0.9900 . ?
C6 H6B 0.9900 . ?
C7 C12 1.3918(18) . ?
C7 C8 1.3952(19) . ?
C8 C9 1.3842(19) . ?
C8 H8 0.9500 . ?
C9 C10 1.387(2) . ?
C9 H9 0.9500 . ?
C10 C11 1.3829(19) . ?
C11 C12 1.3889(18) . ?
C11 H11 0.9500 . ?
C12 H12 0.9500 . ?

loop_
_geom_torsion_atom_site_label_1
_geom_torsion_atom_site_label_2
_geom_torsion_atom_site_label_3
_geom_torsion_atom_site_label_4
_geom_torsion
_geom_torsion_site_symmetry_1
_geom_torsion_site_symmetry_2
_geom_torsion_site_symmetry_3
_geom_torsion_site_symmetry_4
_geom_torsion_publ_flag
C2 N1 C1 S1 -4.16(17) . . . . ?
C5 N1 C1 S1 178.85(10) . . . . ?
C2 N1 C1 S2 175.06(9) . . . . ?
C5 N1 C1 S2 -1.93(16) . . . . ?
C6 S2 C1 N1 178.41(9) . . . . ?
C6 S2 C1 S1 -2.37(10) . . . . ?
C1 N1 C2 C3' 163.3(6) . . . . ?
C5 N1 C2 C3' -19.3(6) . . . . ?
C1 N1 C2 C3 -165.21(12) . . . . ?
C5 N1 C2 C3 12.16(15) . . . . ?
N1 C2 C3 C4 -30.95(19) . . . . ?
C2 C3 C4 C5 38.3(2) . . . . ?
N1 C2 C3' C4' 33.5(11) . . . . ?
C2 C3' C4' C5 -38.3(14) . . . . ?
C1 N1 C5 C4 -171.16(16) . . . . ?
C2 N1 C5 C4 11.56(18) . . . . ?
C1 N1 C5 C4' 172.6(6) . . . . ?
C2 N1 C5 C4' -4.7(6) . . . . ?
C3 C4 C5 N1 -30.5(2) . . . . ?
C3' C4' C5 N1 27.5(12) . . . . ?
C1 S2 C6 C7 -138.39(10) . . . . ?
S2 C6 C7 C12 -113.14(12) . . . . ?
S2 C6 C7 C8 65.90(14) . . . . ?
C12 C7 C8 C9 0.94(18) . . . . ?
C6 C7 C8 C9 -178.12(12) . . . . ?
C7 C8 C9 C10 0.02(19) . . . . ?
C8 C9 C10 C11 -1.32(19) . . . . ?
C8 C9 C10 Cl1 178.51(10) . . . . ?
C9 C10 C11 C12 1.60(19) . . . . ?
Cl1 C10 C11 C12 -178.23(9) . . . . ?
C10 C11 C12 C7 -0.59(18) . . . . ?
C8 C7 C12 C11 -0.65(18) . . . . ?
C6 C7 C12 C11 178.40(11) . . . . ?
